data_7152410
loop_
_publ_author_name
'El Hajjouji, Hajar'
'Belmonte, Eva'
'Garc\'ia-L\'opez, Jes\'us'
'Fern\'andez, Ignacio'
'Iglesias, Mar\'ia Jos\'e'
'Roces, Laura'
'Garc\'ia-Granda, Santiago'
'El Laghdach, Anas'
'L\'opez Ortiz, Fernando'

_publ_section_title
;
 Transformations of diphenylphosphinothioic acid tertiary amides mediated
 by directed ortho metallation.
;
_journal_issue 29
_journal_name_full 'Organic &amp; biomolecular chemistry'
_journal_page_first 5647
_journal_page_last 5658
_journal_paper_doi 10.1039/c2ob25395j
_journal_volume 10
_journal_year 2012
_chemical_formula_moiety 'C30 H33 N P2 S'
_chemical_formula_sum 'C30 H33 N P2 S'
_chemical_formula_weight 501.57
_chemical_name_systematic
;
?
;
_space_group_IT_number 14
_symmetry_cell_setting monoclinic
_symmetry_space_group_name_Hall '-P 2ybc'
_symmetry_space_group_name_H-M 'P 1 21/c 1'
_atom_sites_solution_hydrogens geom
_atom_sites_solution_primary direct
_atom_sites_solution_secondary difmap
_audit_conform_dict_location ftp://ftp.iucr.org/pub/cif_core.dic
_audit_conform_dict_name cif_core.dic
_audit_conform_dict_version 2.4
_audit_creation_date 2011-10-02T19:17:14-00:00
_audit_creation_method 'WinGX routine CIF_UPDATE'
_cell_angle_alpha 90
_cell_angle_beta 119.548(2)
_cell_angle_gamma 90
_cell_formula_units_Z 4
_cell_length_a 13.6300(5)
_cell_length_b 10.2681(3)
_cell_length_c 22.3237(6)
_cell_measurement_reflns_used 9585
_cell_measurement_temperature 100(2)
_cell_measurement_theta_max 24.41
_cell_measurement_theta_min 2.49
_cell_volume 2717.96(16)
_computing_cell_refinement 'Bruker SMART'
_computing_data_collection 'Bruker SMART'
_computing_data_reduction 'Bruker SAINT'
_computing_molecular_graphics ORTEP-3
_computing_publication_material
;
WinGX Publication Routines
enCIFer
;
_computing_structure_refinement 'SHELXL-97 (Sheldrick, 1997)'
_computing_structure_solution SIR-92
_diffrn_ambient_temperature 100(2)
_diffrn_measured_fraction_theta_full 0.999
_diffrn_measured_fraction_theta_max 0.999
_diffrn_measurement_device_type 'CCD area detector'
_diffrn_measurement_method 'phi and omega scan'
_diffrn_radiation_monochromator graphite
_diffrn_radiation_type MoK\a
_diffrn_radiation_wavelength 0.71073
_diffrn_reflns_av_R_equivalents 0.0906
_diffrn_reflns_av_unetI/netI 0.0585
_diffrn_reflns_limit_h_max 15
_diffrn_reflns_limit_h_min -15
_diffrn_reflns_limit_k_max 11
_diffrn_reflns_limit_k_min -11
_diffrn_reflns_limit_l_max 22
_diffrn_reflns_limit_l_min -25
_diffrn_reflns_number 13903
_diffrn_reflns_theta_full 24.42
_diffrn_reflns_theta_max 24.42
_diffrn_reflns_theta_min 1.72
_exptl_absorpt_coefficient_mu 0.256
_exptl_absorpt_correction_T_max 1.0473
_exptl_absorpt_correction_T_min 0.6756
_exptl_absorpt_correction_type refdelf
_exptl_absorpt_process_details
;
Parkin S,Moezzi B & Hope H, (1995) J. Appl. Cryst. 28, 53-56
Linear fit to sin(theta)/lambda - 12 parameters
;
_exptl_crystal_colour colourless
_exptl_crystal_density_diffrn 1.226
_exptl_crystal_density_method 'not measured'
_exptl_crystal_description prism
_exptl_crystal_F_000 1064
_exptl_crystal_size_max 1.41
_exptl_crystal_size_mid 0.429
_exptl_crystal_size_min 0.339
_refine_diff_density_max 0.62
_refine_diff_density_min -0.377
_refine_diff_density_rms 0.061
_refine_ls_extinction_method none
_refine_ls_goodness_of_fit_ref 1.027
_refine_ls_hydrogen_treatment constr
_refine_ls_matrix_type full
_refine_ls_number_parameters 311
_refine_ls_number_reflns 4468
_refine_ls_number_restraints 0
_refine_ls_restrained_S_all 1.027
_refine_ls_R_factor_all 0.0443
_refine_ls_R_factor_gt 0.0423
_refine_ls_shift/su_max 0.001
_refine_ls_shift/su_mean 0
_refine_ls_structure_factor_coef Fsqd
_refine_ls_weighting_details 'calc w=1/[\s^2^(Fo^2^)+(0.0518P)^2^+1.6859P] where P=(Fo^2^+2Fc^2^)/3'
_refine_ls_weighting_scheme calc
_refine_ls_wR_factor_gt 0.108
_refine_ls_wR_factor_ref 0.1095
_reflns_number_gt 4164
_reflns_number_total 4468
_reflns_threshold_expression >2sigma(I)
_cod_data_source_file c2ob25395j.txt
_cod_data_source_block MAS
_cod_original_cell_volume 2717.96(15)
_cod_original_sg_symbol_H-M 'P 21/c'
_cod_database_code 7152410

loop_
_symmetry_equiv_pos_as_xyz
'x, y, z'
'-x, y+1/2, -z+1/2'
'-x, -y, -z'
'x, -y-1/2, z-1/2'

loop_
_atom_site_label
_atom_site_type_symbol
_atom_site_fract_x
_atom_site_fract_y
_atom_site_fract_z
_atom_site_U_iso_or_equiv
_atom_site_adp_type
_atom_site_occupancy
_atom_site_symmetry_multiplicity
_atom_site_calc_flag
_atom_site_refinement_flags
P1 P 0.74810(4) 0.82133(5) 0.20999(2) 0.01799(14) Uani 1 1 d .
P2 P 0.84515(4) 0.72584(5) 0.10452(2) 0.01770(14) Uani 1 1 d .
N1 N 0.70492(13) 0.91181(16) 0.25452(8) 0.0235(4) Uani 1 1 d .
S1 S 0.67981(4) 0.64935(5) 0.18373(3) 0.02435(15) Uani 1 1 d .
C28 C 0.77138(16) 1.0307(2) 0.28940(10) 0.0256(4) Uani 1 1 d .
H28 H 0.8182 1.0519 0.2675 0.031 Uiso 1 1 calc R
C29 C 0.69757(19) 1.1498(2) 0.27983(12) 0.0360(5) Uani 1 1 d .
H29A H 0.6404 1.1582 0.2311 0.054 Uiso 1 1 calc R
H29B H 0.7447 1.2282 0.2947 0.054 Uiso 1 1 calc R
H29C H 0.6603 1.1393 0.3075 0.054 Uiso 1 1 calc R
C30 C 0.85273(17) 1.0073(2) 0.36570(11) 0.0302(5) Uani 1 1 d .
H30C H 0.8099 0.9852 0.389 0.045 Uiso 1 1 calc R
H30B H 0.897 1.0864 0.3863 0.045 Uiso 1 1 calc R
H30A H 0.9036 0.9354 0.3709 0.045 Uiso 1 1 calc R
C25 C 0.61740(18) 0.8747(2) 0.27265(13) 0.0358(5) Uani 1 1 d .
H25 H 0.6201 0.9469 0.3035 0.043 Uiso 1 1 calc R
C27 C 0.6434(2) 0.7562(3) 0.31665(15) 0.0509(7) Uani 1 1 d .
H27A H 0.6241 0.6782 0.2877 0.076 Uiso 1 1 calc R
H27C H 0.5991 0.7578 0.3404 0.076 Uiso 1 1 calc R
H27B H 0.7239 0.7549 0.3507 0.076 Uiso 1 1 calc R
C26 C 0.49992(18) 0.8836(3) 0.21212(14) 0.0437(6) Uani 1 1 d .
H26B H 0.4899 0.9682 0.1895 0.066 Uiso 1 1 calc R
H26C H 0.445 0.8747 0.2281 0.066 Uiso 1 1 calc R
H26A H 0.4884 0.8138 0.1794 0.066 Uiso 1 1 calc R
C19 C 0.93839(15) 0.78454(17) 0.07230(10) 0.0191(4) Uani 1 1 d .
C20 C 0.92720(16) 0.75402(19) 0.00851(10) 0.0243(4) Uani 1 1 d .
H20 H 0.8649 0.7034 -0.0234 0.029 Uiso 1 1 calc R
C21 C 1.00655(18) 0.7971(2) -0.00891(11) 0.0295(5) Uani 1 1 d .
H21 H 0.9989 0.7741 -0.0522 0.035 Uiso 1 1 calc R
C22 C 1.09638(18) 0.8729(2) 0.03625(12) 0.0305(5) Uani 1 1 d .
H22 H 1.1499 0.9027 0.0239 0.037 Uiso 1 1 calc R
C23 C 1.10824(17) 0.9055(2) 0.09964(12) 0.0284(5) Uani 1 1 d .
H23 H 1.1694 0.9586 0.1307 0.034 Uiso 1 1 calc R
C24 C 1.03036(16) 0.86023(19) 0.11767(11) 0.0242(4) Uani 1 1 d .
H24 H 1.0398 0.8811 0.1617 0.029 Uiso 1 1 calc R
C13 C 0.74957(15) 0.61538(18) 0.03591(9) 0.0194(4) Uani 1 1 d .
C14 C 0.79524(16) 0.50298(18) 0.02452(10) 0.0219(4) Uani 1 1 d .
H14 H 0.8745 0.4894 0.0498 0.026 Uiso 1 1 calc R
C15 C 0.72713(17) 0.41096(19) -0.02293(11) 0.0265(4) Uani 1 1 d .
H15 H 0.7597 0.3355 -0.0306 0.032 Uiso 1 1 calc R
C16 C 0.61204(17) 0.4284(2) -0.05917(11) 0.0321(5) Uani 1 1 d .
H16 H 0.5651 0.3651 -0.0918 0.039 Uiso 1 1 calc R
C17 C 0.56536(17) 0.5383(2) -0.04779(13) 0.0385(6) Uani 1 1 d .
H17 H 0.486 0.5505 -0.0726 0.046 Uiso 1 1 calc R
C18 C 0.63365(17) 0.6310(2) -0.00041(12) 0.0310(5) Uani 1 1 d .
H18 H 0.6006 0.7061 0.0072 0.037 Uiso 1 1 calc R
C7 C 0.90132(15) 0.81388(18) 0.26153(9) 0.0179(4) Uani 1 1 d .
C12 C 0.97001(15) 0.91281(18) 0.25990(9) 0.0199(4) Uani 1 1 d .
H12 H 0.937 0.9858 0.2306 0.024 Uiso 1 1 calc R
C11 C 1.08621(15) 0.90530(19) 0.30079(10) 0.0229(4) Uani 1 1 d .
H11 H 1.1326 0.9731 0.2996 0.027 Uiso 1 1 calc R
C10 C 1.13433(16) 0.7988(2) 0.34326(10) 0.0249(4) Uani 1 1 d .
H10 H 1.214 0.7929 0.3709 0.03 Uiso 1 1 calc R
C9 C 1.06696(16) 0.7009(2) 0.34567(10) 0.0240(4) Uani 1 1 d .
H9 H 1.1003 0.6285 0.3754 0.029 Uiso 1 1 calc R
C8 C 0.95061(16) 0.70828(18) 0.30479(9) 0.0206(4) Uani 1 1 d .
H8 H 0.9045 0.6406 0.3065 0.025 Uiso 1 1 calc R
C1 C 0.71877(14) 0.91389(18) 0.13266(9) 0.0189(4) Uani 1 1 d .
C2 C 0.75545(14) 0.87220(17) 0.08690(9) 0.0180(4) Uani 1 1 d .
C3 C 0.72182(15) 0.94274(19) 0.02626(10) 0.0221(4) Uani 1 1 d .
H3 H 0.7455 0.9147 -0.0051 0.027 Uiso 1 1 calc R
C4 C 0.65462(15) 1.05275(19) 0.01092(10) 0.0253(4) Uani 1 1 d .
H4 H 0.6336 1.1001 -0.0302 0.03 Uiso 1 1 calc R
C5 C 0.61840(15) 1.09307(19) 0.05581(11) 0.0262(4) Uani 1 1 d .
H5 H 0.5721 1.1682 0.0456 0.031 Uiso 1 1 calc R
C6 C 0.64971(15) 1.02376(19) 0.11580(10) 0.0232(4) Uani 1 1 d .
H6 H 0.6237 1.0515 0.1461 0.028 Uiso 1 1 calc R

loop_
_atom_site_aniso_label
_atom_site_aniso_U_11
_atom_site_aniso_U_22
_atom_site_aniso_U_33
_atom_site_aniso_U_23
_atom_site_aniso_U_13
_atom_site_aniso_U_12
P1 0.0165(2) 0.0204(3) 0.0173(3) -0.00248(19) 0.0085(2) -0.00147(17)
P2 0.0179(2) 0.0189(3) 0.0162(2) -0.00085(19) 0.0084(2) 0.00007(17)
N1 0.0215(8) 0.0280(9) 0.0245(8) -0.0058(7) 0.0141(7) -0.0016(7)
S1 0.0237(3) 0.0233(3) 0.0265(3) -0.0056(2) 0.0128(2) -0.00658(18)
C28 0.0244(9) 0.0271(11) 0.0247(10) -0.0065(9) 0.0117(9) 0.0004(8)
C29 0.0326(11) 0.0341(12) 0.0355(12) -0.0116(10) 0.0123(10) 0.0051(9)
C30 0.0282(10) 0.0340(11) 0.0258(11) -0.0076(9) 0.0114(9) -0.0024(9)
C25 0.0353(12) 0.0428(13) 0.0431(13) -0.0027(11) 0.0299(11) -0.0010(10)
C27 0.0578(16) 0.0580(16) 0.0489(15) 0.0003(14) 0.0354(14) -0.0156(13)
C26 0.0281(11) 0.0489(14) 0.0585(16) -0.0097(13) 0.0246(12) -0.0098(10)
C19 0.0190(9) 0.0187(9) 0.0207(9) 0.0022(8) 0.0105(8) 0.0032(7)
C20 0.0281(10) 0.0240(10) 0.0221(10) 0.0018(8) 0.0134(9) 0.0012(8)
C21 0.0398(11) 0.0277(11) 0.0293(11) 0.0046(9) 0.0233(10) 0.0034(9)
C22 0.0338(11) 0.0235(10) 0.0463(13) 0.0076(10) 0.0290(11) 0.0041(9)
C23 0.0249(10) 0.0229(10) 0.0394(12) -0.0003(9) 0.0174(9) -0.0009(8)
C24 0.0243(10) 0.0241(10) 0.0263(10) -0.0025(8) 0.0141(9) 0.0007(8)
C13 0.0233(9) 0.0198(9) 0.0170(9) -0.0006(8) 0.0114(8) -0.0030(7)
C14 0.0223(9) 0.0237(10) 0.0195(9) 0.0022(8) 0.0101(8) 0.0007(7)
C15 0.0321(11) 0.0216(10) 0.0283(11) -0.0039(9) 0.0169(9) -0.0011(8)
C16 0.0303(11) 0.0314(12) 0.0313(11) -0.0117(10) 0.0127(10) -0.0086(9)
C17 0.0204(10) 0.0381(13) 0.0462(14) -0.0146(11) 0.0081(10) -0.0029(9)
C18 0.0231(10) 0.0293(11) 0.0365(12) -0.0093(10) 0.0115(9) 0.0004(8)
C7 0.0184(9) 0.0209(9) 0.0155(9) -0.0031(8) 0.0091(8) 0.0008(7)
C12 0.0224(9) 0.0213(9) 0.0165(9) -0.0011(8) 0.0099(8) 0.0003(7)
C11 0.0213(9) 0.0260(10) 0.0214(10) -0.0055(8) 0.0106(8) -0.0039(8)
C10 0.0188(9) 0.0314(11) 0.0189(9) -0.0052(9) 0.0051(8) 0.0031(8)
C9 0.0283(10) 0.0247(10) 0.0153(9) -0.0005(8) 0.0078(8) 0.0074(8)
C8 0.0284(10) 0.0191(9) 0.0169(9) -0.0012(8) 0.0132(8) -0.0003(7)
C1 0.0144(8) 0.0196(9) 0.0179(9) -0.0025(8) 0.0044(7) -0.0022(7)
C2 0.0143(8) 0.0180(9) 0.0169(9) -0.0008(7) 0.0040(7) -0.0028(7)
C3 0.0209(9) 0.0238(10) 0.0196(9) 0.0000(8) 0.0084(8) -0.0036(7)
C4 0.0205(9) 0.0247(10) 0.0224(10) 0.0044(8) 0.0043(8) -0.0018(8)
C5 0.0184(9) 0.0222(10) 0.0278(10) 0.0002(9) 0.0036(8) 0.0028(7)
C6 0.0174(9) 0.0254(10) 0.0224(10) -0.0039(8) 0.0065(8) 0.0006(7)

loop_
_atom_type_symbol
_atom_type_description
_atom_type_scat_dispersion_real
_atom_type_scat_dispersion_imag
_atom_type_scat_source
C C 0.0033 0.0016 'International Tables Vol C Tables 4.2.6.8 and 6.1.1.4'
H H 0 0 'International Tables Vol C Tables 4.2.6.8 and 6.1.1.4'
N N 0.0061 0.0033 'International Tables Vol C Tables 4.2.6.8 and 6.1.1.4'
P P 0.1023 0.0942 'International Tables Vol C Tables 4.2.6.8 and 6.1.1.4'
S S 0.1246 0.1234 'International Tables Vol C Tables 4.2.6.8 and 6.1.1.4'

loop_
_geom_angle_atom_site_label_1
_geom_angle_atom_site_label_2
_geom_angle_atom_site_label_3
_geom_angle
N1 P1 C7 106.18(8)
N1 P1 C1 107.19(9)
C7 P1 C1 105.43(8)
N1 P1 S1 115.37(6)
C7 P1 S1 112.39(6)
C1 P1 S1 109.68(6)
C13 P2 C19 102.65(8)
C13 P2 C2 101.64(8)
C19 P2 C2 99.31(8)
C25 N1 C28 115.49(16)
C25 N1 P1 125.94(14)
C28 N1 P1 117.78(12)
N1 C28 C30 111.98(17)
N1 C28 C29 113.16(16)
C30 C28 C29 110.34(17)
N1 C28 H28 107
C30 C28 H28 107
C29 C28 H28 107
C28 C29 H29A 109.5
C28 C29 H29B 109.5
H29A C29 H29B 109.5
C28 C29 H29C 109.5
H29A C29 H29C 109.5
H29B C29 H29C 109.5
C28 C30 H30C 109.5
C28 C30 H30B 109.5
H30C C30 H30B 109.5
C28 C30 H30A 109.5
H30C C30 H30A 109.5
H30B C30 H30A 109.5
N1 C25 C27 115.25(19)
N1 C25 C26 112.4(2)
C27 C25 C26 116.3(2)
N1 C25 H25 103.6
C27 C25 H25 103.6
C26 C25 H25 103.6
C25 C27 H27A 109.5
C25 C27 H27C 109.5
H27A C27 H27C 109.5
C25 C27 H27B 109.5
H27A C27 H27B 109.5
H27C C27 H27B 109.5
C25 C26 H26B 109.5
C25 C26 H26C 109.5
H26B C26 H26C 109.5
C25 C26 H26A 109.5
H26B C26 H26A 109.5
H26C C26 H26A 109.5
C20 C19 C24 118.30(17)
C20 C19 P2 125.25(14)
C24 C19 P2 116.37(14)
C21 C20 C19 120.48(19)
C21 C20 H20 119.8
C19 C20 H20 119.8
C22 C21 C20 120.50(19)
C22 C21 H21 119.8
C20 C21 H21 119.8
C21 C22 C23 119.84(18)
C21 C22 H22 120.1
C23 C22 H22 120.1
C22 C23 C24 119.69(19)
C22 C23 H23 120.2
C24 C23 H23 120.2
C23 C24 C19 121.17(19)
C23 C24 H24 119.4
C19 C24 H24 119.4
C18 C13 C14 118.23(17)
C18 C13 P2 123.58(15)
C14 C13 P2 117.88(14)
C15 C14 C13 121.00(17)
C15 C14 H14 119.5
C13 C14 H14 119.5
C16 C15 C14 120.12(18)
C16 C15 H15 119.9
C14 C15 H15 119.9
C15 C16 C17 119.59(19)
C15 C16 H16 120.2
C17 C16 H16 120.2
C16 C17 C18 120.36(19)
C16 C17 H17 119.8
C18 C17 H17 119.8
C13 C18 C17 120.68(19)
C13 C18 H18 119.7
C17 C18 H18 119.7
C8 C7 C12 119.17(17)
C8 C7 P1 118.93(14)
C12 C7 P1 121.89(14)
C11 C12 C7 120.41(18)
C11 C12 H12 119.8
C7 C12 H12 119.8
C10 C11 C12 119.80(18)
C10 C11 H11 120.1
C12 C11 H11 120.1
C9 C10 C11 120.19(17)
C9 C10 H10 119.9
C11 C10 H10 119.9
C10 C9 C8 120.10(18)
C10 C9 H9 120
C8 C9 H9 120
C7 C8 C9 120.32(18)
C7 C8 H8 119.8
C9 C8 H8 119.8
C6 C1 C2 118.91(17)
C6 C1 P1 118.52(14)
C2 C1 P1 122.35(14)
C3 C2 C1 118.75(17)
C3 C2 P2 119.50(14)
C1 C2 P2 121.74(14)
C4 C3 C2 121.48(19)
C4 C3 H3 119.3
C2 C3 H3 119.3
C5 C4 C3 119.60(19)
C5 C4 H4 120.2
C3 C4 H4 120.2
C4 C5 C6 119.84(18)
C4 C5 H5 120.1
C6 C5 H5 120.1
C5 C6 C1 121.40(18)
C5 C6 H6 119.3
C1 C6 H6 119.3

loop_
_geom_bond_atom_site_label_1
_geom_bond_atom_site_label_2
_geom_bond_distance
P1 N1 1.6658(16)
P1 C7 1.8224(18)
P1 C1 1.8336(19)
P1 S1 1.9469(6)
P2 C13 1.8334(19)
P2 C19 1.8432(18)
P2 C2 1.8531(18)
N1 C25 1.486(3)
N1 C28 1.491(2)
C28 C30 1.525(3)
C28 C29 1.530(3)
C28 H28 1
C29 H29A 0.98
C29 H29B 0.98
C29 H29C 0.98
C30 H30C 0.98
C30 H30B 0.98
C30 H30A 0.98
C25 C27 1.493(4)
C25 C26 1.505(3)
C25 H25 1
C27 H27A 0.98
C27 H27C 0.98
C27 H27B 0.98
C26 H26B 0.98
C26 H26C 0.98
C26 H26A 0.98
C19 C20 1.391(3)
C19 C24 1.396(3)
C20 C21 1.390(3)
C20 H20 0.95
C21 C22 1.380(3)
C21 H21 0.95
C22 C23 1.384(3)
C22 H22 0.95
C23 C24 1.388(3)
C23 H23 0.95
C24 H24 0.95
C13 C18 1.384(3)
C13 C14 1.393(3)
C14 C15 1.381(3)
C14 H14 0.95
C15 C16 1.377(3)
C15 H15 0.95
C16 C17 1.379(3)
C16 H16 0.95
C17 C18 1.386(3)
C17 H17 0.95
C18 H18 0.95
C7 C8 1.386(3)
C7 C12 1.394(3)
C12 C11 1.386(3)
C12 H12 0.95
C11 C10 1.383(3)
C11 H11 0.95
C10 C9 1.380(3)
C10 H10 0.95
C9 C8 1.388(3)
C9 H9 0.95
C8 H8 0.95
C1 C6 1.397(3)
C1 C2 1.407(3)
C2 C3 1.398(3)
C3 C4 1.387(3)
C3 H3 0.95
C4 C5 1.381(3)
C4 H4 0.95
C5 C6 1.385(3)
C5 H5 0.95
C6 H6 0.95
